data_2233680
loop_
_publ_author_name
'Al-Abdullah, Ebtehal S.'
'Asiri, Hanadi H.'
'El-Emam, Ali'
'Ng, Seik Weng'

_publ_section_title
;
 3-(Adamantan-1-yl)-1-[(4-benzylpiperazin-1-yl)methyl]-4-phenyl-1<i>H</i>-1,2,4-triazole-5(4<i>H</i>)-thione
;
_journal_coeditor_code XU5419
_journal_issue 2
_journal_name_full 'Acta Crystallographica Section E'
_journal_page_first o344
_journal_paper_doi 10.1107/S160053681105570X
_journal_volume 68
_journal_year 2012
_chemical_formula_iupac 'C30 H37 N5 S'
_chemical_formula_moiety 'C30 H37 N5 S'
_chemical_formula_sum 'C30 H37 N5 S'
_chemical_formula_weight 499.71
_chemical_name_systematic
;
3-(Adamantan-1-yl)-1-[(4-benzylpiperazin-1-yl)methyl]-4-phenyl-
1<i>H</i>-1,2,4-triazole-5(4<i>H</i>)-thione
;
_space_group_IT_number 2
_symmetry_cell_setting triclinic
_symmetry_space_group_name_Hall '-P 1'
_symmetry_space_group_name_H-M 'P -1'
_atom_sites_solution_hydrogens geom
_atom_sites_solution_primary direct
_atom_sites_solution_secondary difmap
_audit_creation_method SHELXL-97
_cell_angle_alpha 67.037(6)
_cell_angle_beta 85.768(5)
_cell_angle_gamma 83.547(5)
_cell_formula_units_Z 2
_cell_length_a 10.1677(6)
_cell_length_b 11.3287(7)
_cell_length_c 12.5331(7)
_cell_measurement_reflns_used 2374
_cell_measurement_temperature 100(2)
_cell_measurement_theta_max 27.4987
_cell_measurement_theta_min 2.6317
_cell_volume 1320.12(15)
_computing_cell_refinement 'CrysAlis PRO (Agilent, 2010)'
_computing_data_collection 'CrysAlis PRO (Agilent, 2010)'
_computing_data_reduction 'CrysAlis PRO (Agilent, 2010)'
_computing_molecular_graphics 'X-SEED (Barbour, 2001)'
_computing_publication_material 'publCIF (Westrip, 2010)'
_computing_structure_refinement 'SHELXL97 (Sheldrick, 2008)'
_computing_structure_solution 'SHELXS97 (Sheldrick, 2008)'
_diffrn_ambient_temperature 100(2)
_diffrn_detector_area_resol_mean 10.4041
_diffrn_measured_fraction_theta_full 0.988
_diffrn_measured_fraction_theta_max 0.988
_diffrn_measurement_device_type 'Agilent SuperNova Dual diffractometer with an Atlas detector'
_diffrn_measurement_method '\w scan'
_diffrn_radiation_monochromator Mirror
_diffrn_radiation_source 'SuperNova (Mo) X-ray Source'
_diffrn_radiation_type MoK\a
_diffrn_radiation_wavelength 0.71073
_diffrn_reflns_av_R_equivalents 0.0350
_diffrn_reflns_av_sigmaI/netI 0.0833
_diffrn_reflns_limit_h_max 13
_diffrn_reflns_limit_h_min -13
_diffrn_reflns_limit_k_max 14
_diffrn_reflns_limit_k_min -11
_diffrn_reflns_limit_l_max 16
_diffrn_reflns_limit_l_min -13
_diffrn_reflns_number 9288
_diffrn_reflns_theta_full 27.56
_diffrn_reflns_theta_max 27.56
_diffrn_reflns_theta_min 2.64
_diffrn_standards_decay_% 0
_diffrn_standards_interval_count 0
_diffrn_standards_interval_time 0
_diffrn_standards_number 0
_exptl_absorpt_coefficient_mu 0.151
_exptl_absorpt_correction_T_max 0.9925
_exptl_absorpt_correction_T_min 0.9777
_exptl_absorpt_correction_type multi-scan
_exptl_absorpt_process_details '(CrysAlis PRO; Agilent, 2010)'
_exptl_crystal_colour colorless
_exptl_crystal_density_diffrn 1.257
_exptl_crystal_density_method 'not measured'
_exptl_crystal_description irregular
_exptl_crystal_F_000 536
_exptl_crystal_size_max 0.15
_exptl_crystal_size_mid 0.15
_exptl_crystal_size_min 0.05
_refine_diff_density_max 0.760
_refine_diff_density_min -0.394
_refine_ls_extinction_method none
_refine_ls_goodness_of_fit_ref 1.006
_refine_ls_hydrogen_treatment constr
_refine_ls_matrix_type full
_refine_ls_number_parameters 325
_refine_ls_number_reflns 6033
_refine_ls_number_restraints 0
_refine_ls_restrained_S_all 1.006
_refine_ls_R_factor_all 0.1045
_refine_ls_R_factor_gt 0.0635
_refine_ls_shift/su_max 0.001
_refine_ls_shift/su_mean 0.001
_refine_ls_structure_factor_coef Fsqd
_refine_ls_weighting_details 'calc w=1/[\s^2^(Fo^2^)+(0.0475P)^2^+0.7934P] where P=(Fo^2^+2Fc^2^)/3'
_refine_ls_weighting_scheme calc
_refine_ls_wR_factor_gt 0.1267
_refine_ls_wR_factor_ref 0.1505
_reflns_number_gt 4002
_reflns_number_total 6033
_reflns_threshold_expression I>2\s(I)
_cod_data_source_file xu5419.cif
_cod_data_source_block I
_cod_original_cell_volume 1320.12(13)
_cod_database_code 2233680
_cod_database_fobs_code 2233680

loop_
_symmetry_equiv_pos_as_xyz
'x, y, z'
'-x, -y, -z'

loop_
_atom_site_type_symbol
_atom_site_label
_atom_site_fract_x
_atom_site_fract_y
_atom_site_fract_z
_atom_site_U_iso_or_equiv
_atom_site_adp_type
_atom_site_calc_flag
_atom_site_refinement_flags
_atom_site_occupancy
_atom_site_symmetry_multiplicity
S S1 0.03136(7) 0.21542(6) 0.47877(6) 0.03032(19) Uani d . 1 1
N N1 0.2538(2) 0.34089(19) 0.38748(16) 0.0234(5) Uani d . 1 1
N N2 0.4183(2) 0.1937(2) 0.46788(17) 0.0288(5) Uani d . 1 1
N N3 0.2963(2) 0.1453(2) 0.50537(17) 0.0266(5) Uani d . 1 1
N N4 0.3003(2) -0.0352(2) 0.69837(17) 0.0248(5) Uani d . 1 1
N N5 0.3255(2) -0.0357(2) 0.92328(17) 0.0267(5) Uani d . 1 1
C C1 0.1931(2) 0.2324(2) 0.4584(2) 0.0244(6) Uani d . 1 1
C C2 0.3904(2) 0.3133(2) 0.3963(2) 0.0241(6) Uani d . 1 1
C C3 0.1796(2) 0.4566(2) 0.3133(2) 0.0230(5) Uani d . 1 1
C C4 0.1219(2) 0.5441(2) 0.3584(2) 0.0264(6) Uani d . 1 1
H H4 0.1265 0.5264 0.4387 0.032 Uiso calc R 1 1
C C5 0.0571(2) 0.6581(2) 0.2848(2) 0.0296(6) Uani d . 1 1
H H5 0.0174 0.7196 0.3144 0.036 Uiso calc R 1 1
C C6 0.0503(3) 0.6822(3) 0.1679(2) 0.0318(6) Uani d . 1 1
H H6 0.0076 0.7612 0.1173 0.038 Uiso calc R 1 1
C C7 0.1052(3) 0.5919(3) 0.1245(2) 0.0307(6) Uani d . 1 1
H H7 0.0989 0.6084 0.0446 0.037 Uiso calc R 1 1
C C8 0.1691(2) 0.4778(2) 0.1973(2) 0.0251(6) Uani d . 1 1
H H8 0.2054 0.4146 0.1684 0.030 Uiso calc R 1 1
C C9 0.4971(2) 0.3991(2) 0.3296(2) 0.0252(6) Uani d . 1 1
C C10 0.4604(3) 0.5433(2) 0.3052(2) 0.0283(6) Uani d . 1 1
H H10A 0.3785 0.5737 0.2604 0.034 Uiso calc R 1 1
H H10B 0.4433 0.5550 0.3794 0.034 Uiso calc R 1 1
C C11 0.5733(3) 0.6229(3) 0.2364(3) 0.0354(7) Uani d . 1 1
H H11 0.5476 0.7159 0.2204 0.043 Uiso calc R 1 1
C C12 0.6989(3) 0.5787(3) 0.3071(3) 0.0475(8) Uani d . 1 1
H H12A 0.7716 0.6305 0.2633 0.057 Uiso calc R 1 1
H H12B 0.6827 0.5913 0.3810 0.057 Uiso calc R 1 1
C C13 0.7381(3) 0.4360(3) 0.3320(3) 0.0444(8) Uani d . 1 1
H H13 0.8199 0.4068 0.3784 0.053 Uiso calc R 1 1
C C14 0.6254(3) 0.3553(3) 0.4001(2) 0.0359(7) Uani d . 1 1
H H14A 0.6086 0.3653 0.4751 0.043 Uiso calc R 1 1
H H14B 0.6515 0.2633 0.4164 0.043 Uiso calc R 1 1
C C15 0.5980(3) 0.6050(3) 0.1216(2) 0.0402(7) Uani d . 1 1
H H15A 0.6685 0.6586 0.0752 0.048 Uiso calc R 1 1
H H15B 0.5163 0.6329 0.0766 0.048 Uiso calc R 1 1
C C16 0.6400(3) 0.4628(3) 0.1454(3) 0.0392(7) Uani d . 1 1
H H16 0.6575 0.4516 0.0702 0.047 Uiso calc R 1 1
C C17 0.7653(3) 0.4186(3) 0.2161(3) 0.0484(9) Uani d . 1 1
H H17A 0.8383 0.4700 0.1720 0.058 Uiso calc R 1 1
H H17B 0.7923 0.3270 0.2311 0.058 Uiso calc R 1 1
C C18 0.5277(3) 0.3819(3) 0.2139(2) 0.0292(6) Uani d . 1 1
H H18A 0.5536 0.2900 0.2295 0.035 Uiso calc R 1 1
H H18B 0.4472 0.4087 0.1672 0.035 Uiso calc R 1 1
C C19 0.2901(3) 0.0056(2) 0.5756(2) 0.0273(6) Uani d . 1 1
H H19A 0.2053 -0.0195 0.5606 0.033 Uiso calc R 1 1
H H19B 0.3623 -0.0424 0.5475 0.033 Uiso calc R 1 1
C C20 0.4283(2) -0.0210(3) 0.7366(2) 0.0284(6) Uani d . 1 1
H H20A 0.4393 0.0713 0.7148 0.034 Uiso calc R 1 1
H H20B 0.5011 -0.0578 0.6987 0.034 Uiso calc R 1 1
C C21 0.4328(3) -0.0913(3) 0.8676(2) 0.0301(6) Uani d . 1 1
H H21A 0.4232 -0.1838 0.8890 0.036 Uiso calc R 1 1
H H21B 0.5193 -0.0836 0.8946 0.036 Uiso calc R 1 1
C C22 0.1978(2) -0.0506(3) 0.8851(2) 0.0269(6) Uani d . 1 1
H H22A 0.1249 -0.0140 0.9231 0.032 Uiso calc R 1 1
H H22B 0.1872 -0.1431 0.9076 0.032 Uiso calc R 1 1
C C23 0.1912(2) 0.0185(2) 0.7543(2) 0.0263(6) Uani d . 1 1
H H23A 0.1054 0.0078 0.7282 0.032 Uiso calc R 1 1
H H23B 0.1980 0.1116 0.7320 0.032 Uiso calc R 1 1
C C24 0.3334(3) -0.0941(3) 1.0496(2) 0.0312(6) Uani d . 1 1
H H24A 0.4273 -0.1060 1.0706 0.037 Uiso calc R 1 1
H H24B 0.2998 -0.1802 1.0783 0.037 Uiso calc R 1 1
C C25 0.2551(3) -0.0143(3) 1.1093(2) 0.0302(6) Uani d . 1 1
C C26 0.2347(3) -0.0657(3) 1.2300(2) 0.0394(7) Uani d . 1 1
H H26 0.2647 -0.1529 1.2735 0.047 Uiso calc R 1 1
C C27 0.1715(3) 0.0091(4) 1.2860(3) 0.0466(9) Uani d . 1 1
H H27 0.1591 -0.0270 1.3679 0.056 Uiso calc R 1 1
C C28 0.1259(3) 0.1364(4) 1.2242(3) 0.0458(8) Uani d . 1 1
H H28 0.0818 0.1873 1.2633 0.055 Uiso calc R 1 1
C C29 0.1449(3) 0.1876(3) 1.1068(2) 0.0376(7) Uani d . 1 1
H H29 0.1141 0.2747 1.0640 0.045 Uiso calc R 1 1
C C30 0.2092(3) 0.1134(3) 1.0491(2) 0.0304(6) Uani d . 1 1
H H30 0.2219 0.1507 0.9672 0.036 Uiso calc R 1 1

loop_
_atom_site_aniso_label
_atom_site_aniso_U_11
_atom_site_aniso_U_22
_atom_site_aniso_U_33
_atom_site_aniso_U_12
_atom_site_aniso_U_13
_atom_site_aniso_U_23
S1 0.0259(4) 0.0258(4) 0.0312(4) -0.0016(3) 0.0045(3) -0.0034(3)
N1 0.0239(11) 0.0159(10) 0.0236(11) 0.0017(9) 0.0038(8) -0.0019(8)
N2 0.0271(12) 0.0223(12) 0.0291(12) 0.0024(9) 0.0050(9) -0.0036(9)
N3 0.0258(12) 0.0199(11) 0.0244(11) 0.0011(9) 0.0052(9) 0.0002(8)
N4 0.0250(11) 0.0218(11) 0.0231(11) -0.0007(9) -0.0002(8) -0.0042(8)
N5 0.0267(12) 0.0239(12) 0.0255(11) -0.0020(9) -0.0037(9) -0.0047(9)
C1 0.0274(14) 0.0196(13) 0.0220(13) 0.0004(10) 0.0033(10) -0.0049(10)
C2 0.0276(14) 0.0196(13) 0.0207(12) 0.0035(11) 0.0003(10) -0.0045(10)
C3 0.0204(13) 0.0156(12) 0.0265(13) -0.0018(10) 0.0009(10) -0.0013(10)
C4 0.0241(14) 0.0255(14) 0.0272(13) -0.0030(11) 0.0023(10) -0.0080(11)
C5 0.0205(13) 0.0231(14) 0.0424(16) -0.0017(11) 0.0020(11) -0.0103(12)
C6 0.0240(14) 0.0210(14) 0.0383(16) -0.0002(11) -0.0025(11) 0.0016(11)
C7 0.0272(14) 0.0304(15) 0.0269(14) -0.0069(12) -0.0034(11) -0.0014(11)
C8 0.0243(13) 0.0225(13) 0.0274(13) -0.0069(11) 0.0030(10) -0.0079(10)
C9 0.0244(13) 0.0215(13) 0.0253(13) 0.0011(11) 0.0007(10) -0.0054(10)
C10 0.0259(14) 0.0211(13) 0.0353(15) 0.0006(11) -0.0033(11) -0.0085(11)
C11 0.0243(15) 0.0232(14) 0.0557(18) -0.0027(11) -0.0055(12) -0.0111(13)
C12 0.0303(17) 0.0334(18) 0.077(2) -0.0034(13) -0.0110(15) -0.0177(16)
C13 0.0258(16) 0.0371(18) 0.065(2) 0.0036(13) -0.0158(14) -0.0134(15)
C14 0.0317(16) 0.0301(16) 0.0410(16) 0.0061(13) -0.0090(12) -0.0095(12)
C15 0.0304(16) 0.0332(17) 0.0441(17) -0.0103(13) 0.0074(13) -0.0004(13)
C16 0.0340(16) 0.0376(17) 0.0411(17) -0.0087(13) 0.0128(13) -0.0110(13)
C17 0.0266(16) 0.0361(18) 0.076(2) -0.0025(14) 0.0127(15) -0.0165(16)
C18 0.0298(15) 0.0251(14) 0.0302(14) -0.0057(11) 0.0057(11) -0.0082(11)
C19 0.0310(15) 0.0171(13) 0.0264(13) 0.0028(11) 0.0024(11) -0.0024(10)
C20 0.0213(13) 0.0231(14) 0.0354(15) 0.0000(11) 0.0008(11) -0.0064(11)
C21 0.0254(14) 0.0243(14) 0.0381(15) 0.0003(11) -0.0051(11) -0.0092(11)
C22 0.0248(14) 0.0258(14) 0.0277(14) -0.0050(11) -0.0016(10) -0.0069(11)
C23 0.0215(13) 0.0261(14) 0.0264(13) -0.0022(11) 0.0001(10) -0.0050(10)
C24 0.0376(16) 0.0224(14) 0.0284(14) -0.0054(12) -0.0082(11) -0.0022(11)
C25 0.0299(15) 0.0330(16) 0.0275(14) -0.0146(12) -0.0025(11) -0.0080(11)
C26 0.0472(18) 0.0422(18) 0.0277(15) -0.0247(15) -0.0038(13) -0.0062(13)
C27 0.048(2) 0.070(2) 0.0283(16) -0.0365(18) 0.0087(13) -0.0200(16)
C28 0.0383(18) 0.064(2) 0.0495(19) -0.0237(16) 0.0098(14) -0.0349(17)
C29 0.0314(16) 0.0454(18) 0.0431(17) -0.0077(13) 0.0013(13) -0.0241(14)
C30 0.0309(15) 0.0328(15) 0.0292(14) -0.0082(12) 0.0008(11) -0.0127(12)

loop_
_atom_type_symbol
_atom_type_description
_atom_type_scat_dispersion_real
_atom_type_scat_dispersion_imag
_atom_type_scat_source
C C 0.0033 0.0016 'International Tables Vol C Tables 4.2.6.8 and 6.1.1.4'
H H 0.0000 0.0000 'International Tables Vol C Tables 4.2.6.8 and 6.1.1.4'
N N 0.0061 0.0033 'International Tables Vol C Tables 4.2.6.8 and 6.1.1.4'
S S 0.1246 0.1234 'International Tables Vol C Tables 4.2.6.8 and 6.1.1.4'

loop_
_geom_angle_atom_site_label_1
_geom_angle_atom_site_label_2
_geom_angle_atom_site_label_3
_geom_angle
C1 N1 C2 108.75(19)
C1 N1 C3 122.2(2)
C2 N1 C3 128.9(2)
C2 N2 N3 104.9(2)
C1 N3 N2 113.09(19)
C1 N3 C19 126.6(2)
N2 N3 C19 119.69(19)
C19 N4 C20 115.21(19)
C19 N4 C23 114.27(19)
C20 N4 C23 110.6(2)
C22 N5 C21 109.4(2)
C22 N5 C24 111.6(2)
C21 N5 C24 111.13(19)
N3 C1 N1 103.3(2)
N3 C1 S1 129.07(19)
N1 C1 S1 127.64(18)
N2 C2 N1 109.9(2)
N2 C2 C9 122.1(2)
N1 C2 C9 127.8(2)
C4 C3 C8 121.4(2)
C4 C3 N1 119.6(2)
C8 C3 N1 119.0(2)
C3 C4 C5 119.0(2)
C3 C4 H4 120.5
C5 C4 H4 120.5
C4 C5 C6 119.9(2)
C4 C5 H5 120.1
C6 C5 H5 120.1
C7 C6 C5 120.5(2)
C7 C6 H6 119.8
C5 C6 H6 119.8
C8 C7 C6 120.0(2)
C8 C7 H7 120.0
C6 C7 H7 120.0
C7 C8 C3 119.1(2)
C7 C8 H8 120.4
C3 C8 H8 120.4
C2 C9 C18 108.7(2)
C2 C9 C10 113.9(2)
C18 C9 C10 109.4(2)
C2 C9 C14 109.0(2)
C18 C9 C14 107.8(2)
C10 C9 C14 107.9(2)
C11 C10 C9 110.3(2)
C11 C10 H10A 109.6
C9 C10 H10A 109.6
C11 C10 H10B 109.6
C9 C10 H10B 109.6
H10A C10 H10B 108.1
C15 C11 C10 109.1(2)
C15 C11 C12 110.1(2)
C10 C11 C12 109.6(2)
C15 C11 H11 109.3
C10 C11 H11 109.3
C12 C11 H11 109.3
C13 C12 C11 109.3(3)
C13 C12 H12A 109.8
C11 C12 H12A 109.8
C13 C12 H12B 109.8
C11 C12 H12B 109.8
H12A C12 H12B 108.3
C12 C13 C14 109.9(2)
C12 C13 C17 109.1(3)
C14 C13 C17 109.4(3)
C12 C13 H13 109.5
C14 C13 H13 109.5
C17 C13 H13 109.5
C13 C14 C9 110.4(2)
C13 C14 H14A 109.6
C9 C14 H14A 109.6
C13 C14 H14B 109.6
C9 C14 H14B 109.6
H14A C14 H14B 108.1
C11 C15 C16 109.7(2)
C11 C15 H15A 109.7
C16 C15 H15A 109.7
C11 C15 H15B 109.7
C16 C15 H15B 109.7
H15A C15 H15B 108.2
C17 C16 C18 109.5(2)
C17 C16 C15 110.0(3)
C18 C16 C15 108.9(2)
C17 C16 H16 109.5
C18 C16 H16 109.5
C15 C16 H16 109.5
C16 C17 C13 109.4(2)
C16 C17 H17A 109.8
C13 C17 H17A 109.8
C16 C17 H17B 109.8
C13 C17 H17B 109.8
H17A C17 H17B 108.2
C16 C18 C9 110.6(2)
C16 C18 H18A 109.5
C9 C18 H18A 109.5
C16 C18 H18B 109.5
C9 C18 H18B 109.5
H18A C18 H18B 108.1
N4 C19 N3 116.7(2)
N4 C19 H19A 108.1
N3 C19 H19A 108.1
N4 C19 H19B 108.1
N3 C19 H19B 108.1
H19A C19 H19B 107.3
N4 C20 C21 108.8(2)
N4 C20 H20A 109.9
C21 C20 H20A 109.9
N4 C20 H20B 109.9
C21 C20 H20B 109.9
H20A C20 H20B 108.3
N5 C21 C20 109.7(2)
N5 C21 H21A 109.7
C20 C21 H21A 109.7
N5 C21 H21B 109.7
C20 C21 H21B 109.7
H21A C21 H21B 108.2
N5 C22 C23 109.6(2)
N5 C22 H22A 109.7
C23 C22 H22A 109.7
N5 C22 H22B 109.7
C23 C22 H22B 109.7
H22A C22 H22B 108.2
N4 C23 C22 109.52(19)
N4 C23 H23A 109.8
C22 C23 H23A 109.8
N4 C23 H23B 109.8
C22 C23 H23B 109.8
H23A C23 H23B 108.2
N5 C24 C25 113.1(2)
N5 C24 H24A 109.0
C25 C24 H24A 109.0
N5 C24 H24B 109.0
C25 C24 H24B 109.0
H24A C24 H24B 107.8
C30 C25 C26 117.8(3)
C30 C25 C24 121.9(2)
C26 C25 C24 120.1(3)
C27 C26 C25 120.6(3)
C27 C26 H26 119.7
C25 C26 H26 119.7
C26 C27 C28 120.8(3)
C26 C27 H27 119.6
C28 C27 H27 119.6
C29 C28 C27 119.2(3)
C29 C28 H28 120.4
C27 C28 H28 120.4
C28 C29 C30 120.6(3)
C28 C29 H29 119.7
C30 C29 H29 119.7
C25 C30 C29 121.0(3)
C25 C30 H30 119.5
C29 C30 H30 119.5

loop_
_geom_bond_atom_site_label_1
_geom_bond_atom_site_label_2
_geom_bond_distance
S1 C1 1.667(3)
N1 C1 1.385(3)
N1 C2 1.391(3)
N1 C3 1.443(3)
N2 C2 1.313(3)
N2 N3 1.388(3)
N3 C1 1.351(3)
N3 C19 1.487(3)
N4 C19 1.432(3)
N4 C20 1.465(3)
N4 C23 1.469(3)
N5 C22 1.466(3)
N5 C21 1.467(3)
N5 C24 1.463(3)
C2 C9 1.513(3)
C3 C4 1.380(3)
C3 C8 1.388(3)
C4 C5 1.387(3)
C4 H4 0.9500
C5 C6 1.387(4)
C5 H5 0.9500
C6 C7 1.384(4)
C6 H6 0.9500
C7 C8 1.380(3)
C7 H7 0.9500
C8 H8 0.9500
C9 C18 1.542(3)
C9 C10 1.547(3)
C9 C14 1.552(4)
C10 C11 1.535(4)
C10 H10A 0.9900
C10 H10B 0.9900
C11 C15 1.530(4)
C11 C12 1.530(4)
C11 H11 1.0000
C12 C13 1.533(4)
C12 H12A 0.9900
C12 H12B 0.9900
C13 C14 1.536(4)
C13 C17 1.541(5)
C13 H13 1.0000
C14 H14A 0.9900
C14 H14B 0.9900
C15 C16 1.535(4)
C15 H15A 0.9900
C15 H15B 0.9900
C16 C17 1.528(4)
C16 C18 1.536(4)
C16 H16 1.0000
C17 H17A 0.9900
C17 H17B 0.9900
C18 H18A 0.9900
C18 H18B 0.9900
C19 H19A 0.9900
C19 H19B 0.9900
C20 C21 1.521(3)
C20 H20A 0.9900
C20 H20B 0.9900
C21 H21A 0.9900
C21 H21B 0.9900
C22 C23 1.519(3)
C22 H22A 0.9900
C22 H22B 0.9900
C23 H23A 0.9900
C23 H23B 0.9900
C24 C25 1.513(4)
C24 H24A 0.9900
C24 H24B 0.9900
C25 C30 1.389(4)
C25 C26 1.401(4)
C26 C27 1.378(4)
C26 H26 0.9500
C27 C28 1.389(5)
C27 H27 0.9500
C28 C29 1.362(4)
C28 H28 0.9500
C29 C30 1.393(4)
C29 H29 0.9500
C30 H30 0.9500

loop_
_geom_hbond_atom_site_label_D
_geom_hbond_atom_site_label_H
_geom_hbond_atom_site_label_A
_geom_hbond_site_symmetry_A
_geom_hbond_distance_DH
_geom_hbond_distance_HA
_geom_hbond_distance_DA
_geom_hbond_angle_DHA
C13 H13 S1 1_655 1.00 2.85 3.751(3) 150
C28 H28 S1 1_556 0.95 2.84 3.673(4) 146

loop_
_geom_torsion_atom_site_label_1
_geom_torsion_atom_site_label_2
_geom_torsion_atom_site_label_3
_geom_torsion_atom_site_label_4
_geom_torsion
C2 N2 N3 C1 0.1(3)
C2 N2 N3 C19 171.5(2)
N2 N3 C1 N1 0.2(3)
C19 N3 C1 N1 -170.6(2)
N2 N3 C1 S1 179.86(19)
C19 N3 C1 S1 9.1(4)
C2 N1 C1 N3 -0.3(3)
C3 N1 C1 N3 175.7(2)
C2 N1 C1 S1 179.95(19)
C3 N1 C1 S1 -4.0(4)
N3 N2 C2 N1 -0.3(3)
N3 N2 C2 C9 -176.2(2)
C1 N1 C2 N2 0.4(3)
C3 N1 C2 N2 -175.2(2)
C1 N1 C2 C9 176.0(2)
C3 N1 C2 C9 0.3(4)
C1 N1 C3 C4 83.1(3)
C2 N1 C3 C4 -101.8(3)
C1 N1 C3 C8 -97.5(3)
C2 N1 C3 C8 77.6(3)
C8 C3 C4 C5 -2.9(4)
N1 C3 C4 C5 176.5(2)
C3 C4 C5 C6 0.5(4)
C4 C5 C6 C7 1.5(4)
C5 C6 C7 C8 -1.0(4)
C6 C7 C8 C3 -1.3(4)
C4 C3 C8 C7 3.3(4)
N1 C3 C8 C7 -176.1(2)
N2 C2 C9 C18 88.9(3)
N1 C2 C9 C18 -86.1(3)
N2 C2 C9 C10 -148.8(2)
N1 C2 C9 C10 36.1(4)
N2 C2 C9 C14 -28.3(3)
N1 C2 C9 C14 156.6(2)
C2 C9 C10 C11 -179.4(2)
C18 C9 C10 C11 -57.6(3)
C14 C9 C10 C11 59.4(3)
C9 C10 C11 C15 59.7(3)
C9 C10 C11 C12 -61.0(3)
C15 C11 C12 C13 -60.0(3)
C10 C11 C12 C13 60.1(3)
C11 C12 C13 C14 -59.5(3)
C11 C12 C13 C17 60.5(3)
C12 C13 C14 C9 59.7(3)
C17 C13 C14 C9 -60.1(3)
C2 C9 C14 C13 177.1(2)
C18 C9 C14 C13 59.3(3)
C10 C9 C14 C13 -58.8(3)
C10 C11 C15 C16 -61.5(3)
C12 C11 C15 C16 58.9(3)
C11 C15 C16 C17 -58.7(3)
C11 C15 C16 C18 61.2(3)
C18 C16 C17 C13 -59.9(3)
C15 C16 C17 C13 59.6(3)
C12 C13 C17 C16 -60.5(3)
C14 C13 C17 C16 59.8(3)
C17 C16 C18 C9 60.8(3)
C15 C16 C18 C9 -59.4(3)
C2 C9 C18 C16 -177.5(2)
C10 C9 C18 C16 57.6(3)
C14 C9 C18 C16 -59.5(3)
C20 N4 C19 N3 -65.8(3)
C23 N4 C19 N3 63.8(3)
C1 N3 C19 N4 -103.1(3)
N2 N3 C19 N4 86.8(3)
C19 N4 C20 C21 -169.2(2)
C23 N4 C20 C21 59.4(3)
C22 N5 C21 C20 60.9(3)
C24 N5 C21 C20 -175.4(2)
N4 C20 C21 N5 -60.1(3)
C21 N5 C22 C23 -60.0(3)
C24 N5 C22 C23 176.6(2)
C19 N4 C23 C22 169.1(2)
C20 N4 C23 C22 -59.0(3)
N5 C22 C23 N4 58.8(3)
C22 N5 C24 C25 -75.8(3)
C21 N5 C24 C25 161.8(2)
N5 C24 C25 C30 -14.8(4)
N5 C24 C25 C26 169.7(2)
C30 C25 C26 C27 -0.2(4)
C24 C25 C26 C27 175.5(3)
C25 C26 C27 C28 0.5(4)
C26 C27 C28 C29 -0.4(5)
C27 C28 C29 C30 0.1(4)
C26 C25 C30 C29 -0.1(4)
C24 C25 C30 C29 -175.7(3)
C28 C29 C30 C25 0.2(4)
